data_7231837
loop_
_publ_author_name
'Lovitt, June I.'
'Hawes, Chris S.'
'Gunnlaugsson, Thorfinnur'

_publ_section_title
;
 Crystallographic studies of 2-picolyl substituted naphthalene diimide and
 bis-phthalimide ligands and their supramolecular coordination chemistry
;
_journal_issue 2
_journal_name_full CrystEngComm
_journal_page_first 207
_journal_paper_doi 10.1039/C8CE01756E
_journal_volume 21
_journal_year 2019
_chemical_formula_moiety '0.5(C52 H32 Cl4 N8 O8 Zn2), 3(C3 H6 O)'
_chemical_formula_sum 'C35 H34 Cl2 N4 O7 Zn'
_chemical_formula_weight 758.93
_space_group_crystal_system monoclinic
_space_group_IT_number 13
_space_group_name_Hall '-P 2yc'
_space_group_name_H-M_alt 'P 1 2/c 1'
_symmetry_space_group_name_Hall '-P 2yc'
_symmetry_space_group_name_H-M 'P 1 2/c 1'
_atom_sites_solution_hydrogens geom
_atom_sites_solution_primary dual
_audit_creation_date 2016-12-20
_audit_creation_method
;
Olex2 1.2
(compiled 2016.11.30 svn.r3356 for OlexSys, GUI svn.r5269)
;
_audit_update_record
;
2018-10-12 deposited with the CCDC.
2018-11-20 downloaded from the CCDC.
;
_cell_angle_alpha 90
_cell_angle_beta 94.587(2)
_cell_angle_gamma 90
_cell_formula_units_Z 2
_cell_length_a 11.1935(6)
_cell_length_b 9.2331(5)
_cell_length_c 16.7061(8)
_cell_measurement_reflns_used 9133
_cell_measurement_temperature 100(2)
_cell_measurement_theta_max 36.34
_cell_measurement_theta_min 2.205
_cell_volume 1721.06(15)
_computing_cell_refinement 'SAINT V8.35A (2016)'
_computing_data_reduction 'SAINT V8.35A (2016)'
_computing_molecular_graphics 'Olex2 (Dolomanov et al., 2009)'
_computing_publication_material 'Olex2 (Dolomanov et al., 2009)'
_computing_structure_refinement 'ShelXL (Sheldrick, 2015)'
_computing_structure_solution 'XT (Sheldrick, 2015)'
_diffrn_ambient_temperature 99.99
_diffrn_detector 'Bruker APEX2 area detector'
_diffrn_detector_area_resol_mean 8
_diffrn_detector_type 'CCD area detector'
_diffrn_measured_fraction_theta_full 1.000
_diffrn_measured_fraction_theta_max 1.000
_diffrn_measurement_device 'three-circle diffractometer'
_diffrn_measurement_device_type 'Bruker APEX-II CCD'
_diffrn_measurement_method '\w and \f scans'
_diffrn_radiation_monochromator graphite
_diffrn_radiation_probe x-ray
_diffrn_radiation_type MoK\a
_diffrn_radiation_wavelength 0.71073
_diffrn_reflns_av_R_equivalents 0.0263
_diffrn_reflns_av_unetI/netI 0.0160
_diffrn_reflns_Laue_measured_fraction_full 1.000
_diffrn_reflns_Laue_measured_fraction_max 1.000
_diffrn_reflns_limit_h_max 18
_diffrn_reflns_limit_h_min -18
_diffrn_reflns_limit_k_max 15
_diffrn_reflns_limit_k_min -15
_diffrn_reflns_limit_l_max 27
_diffrn_reflns_limit_l_min -27
_diffrn_reflns_number 69088
_diffrn_reflns_point_group_measured_fraction_full 1.000
_diffrn_reflns_point_group_measured_fraction_max 1.000
_diffrn_reflns_theta_full 26.000
_diffrn_reflns_theta_max 36.422
_diffrn_reflns_theta_min 1.825
_diffrn_source 'sealed tube'
_diffrn_source_type 'Incoatec I\ms'
_diffrn_standards_number 0
_exptl_absorpt_coefficient_mu 0.923
_exptl_absorpt_correction_T_max 0.7471
_exptl_absorpt_correction_T_min 0.6933
_exptl_absorpt_correction_type multi-scan
_exptl_absorpt_process_details
;
SADABS-2014/5 (Bruker,2014/5) was used for absorption correction.
wR2(int) was 0.0395 before and 0.0358 after correction.
The Ratio of minimum to maximum transmission is 0.9280.
The \l/2 correction factor is Not present.
;
_exptl_crystal_colour colourless
_exptl_crystal_colour_primary colourless
_exptl_crystal_density_diffrn 1.464
_exptl_crystal_description block
_exptl_crystal_F_000 784
_exptl_crystal_size_max 0.25
_exptl_crystal_size_mid 0.13
_exptl_crystal_size_min 0.09
_refine_diff_density_max 0.644
_refine_diff_density_min -0.381
_refine_diff_density_rms 0.062
_refine_ls_extinction_method none
_refine_ls_goodness_of_fit_ref 1.059
_refine_ls_hydrogen_treatment constr
_refine_ls_matrix_type full
_refine_ls_number_parameters 244
_refine_ls_number_reflns 8423
_refine_ls_number_restraints 29
_refine_ls_restrained_S_all 1.091
_refine_ls_R_factor_all 0.0363
_refine_ls_R_factor_gt 0.0270
_refine_ls_shift/su_max 0.003
_refine_ls_shift/su_mean 0.000
_refine_ls_structure_factor_coef Fsqd
_refine_ls_weighting_details 'w=1/[\s^2^(Fo^2^)+(0.0420P)^2^+0.4340P] where P=(Fo^2^+2Fc^2^)/3'
_refine_ls_weighting_scheme calc
_refine_ls_wR_factor_gt 0.0734
_refine_ls_wR_factor_ref 0.0785
_reflns_Friedel_coverage 0.000
_reflns_number_gt 7226
_reflns_number_total 8423
_reflns_threshold_expression 'I > 2\s(I)'
_cod_data_source_file c8ce01756e2.cif
_cod_data_source_block 1
_cod_depositor_comments 'Adding full bibliography for 7231836--7231841.cif.'
_cod_database_code 7231837
_shelx_space_group_comment
;
The symmetry employed for this shelxl refinement is uniquely defined
by the following loop, which should always be used as a source of
symmetry information in preference to the above space-group names.
They are only intended as comments.
;
_shelx_estimated_absorpt_t_max 0.922
_shelx_estimated_absorpt_t_min 0.802
_olex2_refinement_description
;
1. Fixed Uiso
 At 1.2 times of:
  All C(H) groups, All C(H,H) groups
 At 1.5 times of:
  All C(H,H,H) groups
2. Restrained distances
 O3-C17
 2.35 with sigma of 0.01
 O3-C19
 2.35 with sigma of 0.01
 C18-C19 = C18-C17
 1.49 with sigma of 0.01
 O3-C18
 1.2 with sigma of 0.01
3. Uiso/Uaniso restraints and constraints
Uanis(C19) \\sim Ueq, Uanis(O3) \\sim Ueq, Uanis(C17) \\sim Ueq, Uanis(C18)
\\sim Ueq: with sigma of 0.005 and sigma for terminal atoms of 0.005
4. Others
 Fixed Sof: C19(0.5) H19A(0.5) H19B(0.5) H19C(0.5) O3(0.5) C17(0.5) H17A(0.5)
 H17B(0.5) H17C(0.5) C18(0.5)
5.a Secondary CH2 refined with riding coordinates:
 C6(H6A,H6B)
5.b Aromatic/amide H refined with riding coordinates:
 C11(H11), C4(H4), C12(H12), C2(H2), C1(H1), C3(H3)
5.c Idealised Me refined as rotating group:
 C16(H16A,H16B,H16C), C14(H14A,H14B,H14C), C19(H19A,H19B,H19C), C17(H17A,H17B,
 H17C)
;
_shelx_shelxl_version_number 2014/7
_olex2_submission_special_instructions 'No special instructions were received'

loop_
_space_group_symop_operation_xyz
'x, y, z'
'-x, y, -z+1/2'
'-x, -y, -z'
'x, -y, z-1/2'

loop_
_atom_site_label
_atom_site_type_symbol
_atom_site_fract_x
_atom_site_fract_y
_atom_site_fract_z
_atom_site_U_iso_or_equiv
_atom_site_adp_type
_atom_site_occupancy
_atom_site_site_symmetry_order
_atom_site_calc_flag
_atom_site_refinement_flags_posn
_atom_site_refinement_flags_adp
_atom_site_refinement_flags_occupancy
_atom_site_disorder_assembly
_atom_site_disorder_group
Zn1 Zn 1.0000 1.01671(2) 0.7500 0.01317(3) Uani 1 2 d S T P . .
Cl1 Cl 1.16875(2) 1.14251(2) 0.77683(2) 0.02239(5) Uani 1 1 d . . . . .
O2 O 0.83586(6) 0.49014(7) 0.63127(4) 0.01829(11) Uani 1 1 d . . . . .
O1 O 0.64961(6) 0.90905(7) 0.55475(4) 0.02088(12) Uani 1 1 d . . . . .
N2 N 0.73561(6) 0.69892(7) 0.60063(4) 0.01282(10) Uani 1 1 d . . . . .
N1 N 1.02114(6) 0.90053(7) 0.64565(4) 0.01363(11) Uani 1 1 d . . . . .
O4 O 0.25612(8) 0.35130(14) 0.58764(5) 0.0443(3) Uani 1 1 d . . . . .
C5 C 0.93880(6) 0.81462(8) 0.60553(4) 0.01228(11) Uani 1 1 d . . . . .
C8 C 0.74642(7) 0.54792(8) 0.59958(5) 0.01315(12) Uani 1 1 d . . . . .
C10 C 0.54759(6) 0.53996(8) 0.51964(4) 0.01159(11) Uani 1 1 d . . . . .
C13 C 0.45545(6) 0.30723(8) 0.48256(5) 0.01275(12) Uani 1 1 d . . . . .
C7 C 0.64492(7) 0.77710(8) 0.55752(5) 0.01392(12) Uani 1 1 d . . . . .
C6 C 0.82816(7) 0.78070(9) 0.64836(5) 0.01390(12) Uani 1 1 d . . . . .
H6A H 0.8526 0.7247 0.6975 0.017 Uiso 1 1 calc R . . . .
H6B H 0.7929 0.8729 0.6654 0.017 Uiso 1 1 calc R . . . .
C9 C 0.64503(6) 0.46536(8) 0.55953(5) 0.01220(11) Uani 1 1 d . . . . .
C11 C 0.64622(7) 0.31571(8) 0.56152(5) 0.01454(12) Uani 1 1 d . . . . .
H11 H 0.7115 0.2662 0.5892 0.017 Uiso 1 1 calc R . . . .
C4 C 0.95581(7) 0.76149(9) 0.52956(5) 0.01613(13) Uani 1 1 d . . . . .
H4 H 0.8973 0.7003 0.5027 0.019 Uiso 1 1 calc R . . . .
C12 C 0.55088(7) 0.23621(8) 0.52263(5) 0.01518(13) Uani 1 1 d . . . . .
H12 H 0.5524 0.1334 0.5240 0.018 Uiso 1 1 calc R . . . .
C2 C 1.14276(8) 0.88790(11) 0.53353(6) 0.02137(16) Uani 1 1 d . . . . .
H2 H 1.2137 0.9155 0.5098 0.026 Uiso 1 1 calc R . . . .
C1 C 1.12075(8) 0.93611(10) 0.60939(6) 0.01947(15) Uani 1 1 d . . . . .
H1 H 1.1784 0.9971 0.6373 0.023 Uiso 1 1 calc R . . . .
C3 C 1.05897(8) 0.79833(10) 0.49292(5) 0.01942(15) Uani 1 1 d . . . . .
H3 H 1.0718 0.7627 0.4409 0.023 Uiso 1 1 calc R . . . .
C15 C 0.24888(8) 0.42656(13) 0.64633(5) 0.02392(17) Uani 1 1 d . . . . .
C16 C 0.13441(12) 0.49744(15) 0.66407(8) 0.0348(2) Uani 1 1 d . . . . .
H16A H 0.0709 0.4694 0.6233 0.052 Uiso 1 1 calc GR . . . .
H16B H 0.1444 0.6029 0.6635 0.052 Uiso 1 1 calc GR . . . .
H16C H 0.1126 0.4667 0.7171 0.052 Uiso 1 1 calc GR . . . .
C14 C 0.35574(10) 0.44754(17) 0.70486(7) 0.0347(2) Uani 1 1 d . . . . .
H14A H 0.3427 0.3976 0.7552 0.052 Uiso 1 1 calc GR . . . .
H14B H 0.3676 0.5512 0.7154 0.052 Uiso 1 1 calc GR . . . .
H14C H 0.4270 0.4076 0.6824 0.052 Uiso 1 1 calc GR . . . .
C19 C 0.5615(6) 0.9727(6) 0.8196(3) 0.0659(17) Uani 0.5 1 d D U . A -1
H19A H 0.4938 1.0057 0.8486 0.099 Uiso 0.5 1 calc GR . . A -1
H19B H 0.6152 1.0545 0.8118 0.099 Uiso 0.5 1 calc GR . . A -1
H19C H 0.6055 0.8971 0.8508 0.099 Uiso 0.5 1 calc GR . . A -1
O3 O 0.5366(4) 0.7902(3) 0.7271(2) 0.0969(12) Uani 0.5 1 d D U . A -1
C17 C 0.4575(5) 1.0210(5) 0.6830(3) 0.0455(10) Uani 0.5 1 d D U . A -1
H17A H 0.3920 1.0702 0.7076 0.068 Uiso 0.5 1 calc GR . . A -1
H17B H 0.4253 0.9688 0.6349 0.068 Uiso 0.5 1 calc GR . . A -1
H17C H 0.5162 1.0927 0.6680 0.068 Uiso 0.5 1 calc GR . . A -1
C18 C 0.5174(3) 0.9149(3) 0.7423(2) 0.0406(6) Uani 0.5 1 d D U . A -1

loop_
_atom_site_aniso_label
_atom_site_aniso_U_11
_atom_site_aniso_U_22
_atom_site_aniso_U_33
_atom_site_aniso_U_23
_atom_site_aniso_U_13
_atom_site_aniso_U_12
Zn1 0.01651(6) 0.01089(6) 0.01192(5) 0.000 -0.00007(4) 0.000
Cl1 0.02939(10) 0.01907(9) 0.01829(8) -0.00241(6) -0.00075(7) -0.01173(7)
O2 0.0132(2) 0.0176(3) 0.0229(3) 0.0027(2) -0.0060(2) 0.00092(19)
O1 0.0175(3) 0.0110(2) 0.0331(3) 0.0021(2) -0.0044(2) -0.0023(2)
N2 0.0101(2) 0.0122(3) 0.0157(3) 0.0001(2) -0.00123(19) -0.00113(19)
N1 0.0120(2) 0.0138(3) 0.0150(3) -0.0025(2) 0.0004(2) -0.0019(2)
O4 0.0224(3) 0.0870(8) 0.0238(4) -0.0244(4) 0.0029(3) -0.0041(4)
C5 0.0109(3) 0.0124(3) 0.0134(3) -0.0006(2) -0.0002(2) -0.0010(2)
C8 0.0113(3) 0.0132(3) 0.0146(3) 0.0016(2) -0.0006(2) -0.0003(2)
C10 0.0095(2) 0.0103(3) 0.0147(3) 0.0019(2) -0.0007(2) 0.0002(2)
C13 0.0104(3) 0.0101(3) 0.0174(3) 0.0020(2) -0.0008(2) -0.0004(2)
C7 0.0112(3) 0.0115(3) 0.0188(3) 0.0016(2) -0.0007(2) -0.0009(2)
C6 0.0118(3) 0.0161(3) 0.0138(3) -0.0014(2) 0.0006(2) -0.0028(2)
C9 0.0096(3) 0.0113(3) 0.0154(3) 0.0016(2) -0.0012(2) 0.0001(2)
C11 0.0121(3) 0.0115(3) 0.0194(3) 0.0026(2) -0.0027(2) 0.0012(2)
C4 0.0149(3) 0.0190(3) 0.0145(3) -0.0040(2) 0.0015(2) -0.0030(3)
C12 0.0131(3) 0.0101(3) 0.0217(3) 0.0023(2) -0.0025(2) 0.0004(2)
C2 0.0179(3) 0.0237(4) 0.0235(4) -0.0062(3) 0.0081(3) -0.0060(3)
C1 0.0154(3) 0.0214(4) 0.0221(4) -0.0063(3) 0.0043(3) -0.0064(3)
C3 0.0188(3) 0.0230(4) 0.0171(3) -0.0052(3) 0.0054(3) -0.0033(3)
C15 0.0188(4) 0.0375(5) 0.0151(3) -0.0008(3) -0.0007(3) -0.0061(3)
C16 0.0324(5) 0.0433(6) 0.0274(5) -0.0039(4) -0.0052(4) 0.0134(5)
C14 0.0242(4) 0.0536(7) 0.0251(5) -0.0055(5) -0.0058(4) -0.0087(5)
C19 0.046(2) 0.102(4) 0.048(2) 0.030(3) -0.0025(18) -0.017(3)
O3 0.138(3) 0.0445(14) 0.115(3) 0.0103(16) 0.052(2) 0.0224(17)
C17 0.0416(18) 0.061(2) 0.0341(16) 0.0050(17) 0.0003(12) 0.0042(17)
C18 0.0408(19) 0.0344(10) 0.0501(18) 0.0053(11) 0.0264(12) 0.0038(10)

loop_
_atom_type_symbol
_atom_type_description
_atom_type_scat_dispersion_real
_atom_type_scat_dispersion_imag
_atom_type_scat_source
C C 0.0033 0.0016 'International Tables Vol C Tables 4.2.6.8 and 6.1.1.4'
H H 0.0000 0.0000 'International Tables Vol C Tables 4.2.6.8 and 6.1.1.4'
Cl Cl 0.1484 0.1585 'International Tables Vol C Tables 4.2.6.8 and 6.1.1.4'
N N 0.0061 0.0033 'International Tables Vol C Tables 4.2.6.8 and 6.1.1.4'
O O 0.0106 0.0060 'International Tables Vol C Tables 4.2.6.8 and 6.1.1.4'
Zn Zn 0.2839 1.4301 'International Tables Vol C Tables 4.2.6.8 and 6.1.1.4'

loop_
_geom_angle_atom_site_label_1
_geom_angle_atom_site_label_2
_geom_angle_atom_site_label_3
_geom_angle
_geom_angle_site_symmetry_1
_geom_angle_site_symmetry_3
Cl1 Zn1 Cl1 117.284(14) 2_756 .
N1 Zn1 Cl1 106.614(19) 2_756 2_756
N1 Zn1 Cl1 104.58(2) 2_756 .
N1 Zn1 Cl1 106.615(19) . .
N1 Zn1 Cl1 104.58(2) . 2_756
N1 Zn1 N1 117.79(4) 2_756 .
C8 N2 C6 117.52(6) . .
C7 N2 C8 124.60(6) . .
C7 N2 C6 117.85(6) . .
C5 N1 Zn1 126.87(5) . .
C1 N1 Zn1 113.84(5) . .
C1 N1 C5 118.33(7) . .
N1 C5 C6 116.01(6) . .
N1 C5 C4 121.50(7) . .
C4 C5 C6 122.49(7) . .
O2 C8 N2 119.99(7) . .
O2 C8 C9 122.98(7) . .
N2 C8 C9 117.02(6) . .
C13 C10 C10 119.60(8) 3_666 3_666
C9 C10 C10 119.32(8) . 3_666
C9 C10 C13 121.07(7) . 3_666
C10 C13 C7 119.83(6) 3_666 3_666
C12 C13 C10 120.24(7) . 3_666
C12 C13 C7 119.92(7) . 3_666
O1 C7 N2 120.22(7) . .
O1 C7 C13 122.73(7) . 3_666
N2 C7 C13 117.04(7) . 3_666
N2 C6 C5 114.80(6) . .
N2 C6 H6A 108.6 . .
N2 C6 H6B 108.6 . .
C5 C6 H6A 108.6 . .
C5 C6 H6B 108.6 . .
H6A C6 H6B 107.5 . .
C10 C9 C8 119.82(7) . .
C11 C9 C8 119.86(7) . .
C11 C9 C10 120.32(7) . .
C9 C11 H11 119.9 . .
C9 C11 C12 120.25(7) . .
C12 C11 H11 119.9 . .
C5 C4 H4 120.2 . .
C5 C4 C3 119.68(7) . .
C3 C4 H4 120.2 . .
C13 C12 C11 120.26(7) . .
C13 C12 H12 119.9 . .
C11 C12 H12 119.9 . .
C1 C2 H2 120.8 . .
C1 C2 C3 118.49(8) . .
C3 C2 H2 120.8 . .
N1 C1 C2 123.09(8) . .
N1 C1 H1 118.5 . .
C2 C1 H1 118.5 . .
C4 C3 H3 120.6 . .
C2 C3 C4 118.90(8) . .
C2 C3 H3 120.6 . .
O4 C15 C16 121.88(9) . .
O4 C15 C14 120.15(10) . .
C16 C15 C14 117.95(10) . .
C15 C16 H16A 109.5 . .
C15 C16 H16B 109.5 . .
C15 C16 H16C 109.5 . .
H16A C16 H16B 109.5 . .
H16A C16 H16C 109.5 . .
H16B C16 H16C 109.5 . .
C15 C14 H14A 109.5 . .
C15 C14 H14B 109.5 . .
C15 C14 H14C 109.5 . .
H14A C14 H14B 109.5 . .
H14A C14 H14C 109.5 . .
H14B C14 H14C 109.5 . .
H19A C19 H19B 109.5 . .
H19A C19 H19C 109.5 . .
H19B C19 H19C 109.5 . .
C18 C19 H19A 109.5 . .
C18 C19 H19B 109.5 . .
C18 C19 H19C 109.5 . .
H17A C17 H17B 109.5 . .
H17A C17 H17C 109.5 . .
H17B C17 H17C 109.5 . .
C18 C17 H17A 109.5 . .
C18 C17 H17B 109.5 . .
C18 C17 H17C 109.5 . .
C19 C18 C17 116.6(3) . .
O3 C18 C19 119.2(4) . .
O3 C18 C17 124.0(4) . .

loop_
_geom_bond_atom_site_label_1
_geom_bond_atom_site_label_2
_geom_bond_distance
_geom_bond_site_symmetry_2
Zn1 Cl1 2.2321(2) 2_756
Zn1 Cl1 2.2321(2) .
Zn1 N1 2.0765(7) 2_756
Zn1 N1 2.0765(7) .
O2 C8 1.2176(9) .
O1 C7 1.2205(10) .
N2 C8 1.3997(10) .
N2 C7 1.3977(10) .
N2 C6 1.4653(10) .
N1 C5 1.3525(10) .
N1 C1 1.3512(11) .
O4 C15 1.2096(13) .
C5 C6 1.5117(11) .
C5 C4 1.3879(11) .
C8 C9 1.4816(11) .
C10 C10 1.4137(14) 3_666
C10 C13 1.4117(10) 3_666
C10 C9 1.4114(10) .
C13 C10 1.4117(10) 3_666
C13 C7 1.4820(11) 3_666
C13 C12 1.3801(10) .
C7 C13 1.4820(11) 3_666
C6 H6A 0.9900 .
C6 H6B 0.9900 .
C9 C11 1.3822(11) .
C11 H11 0.9500 .
C11 C12 1.4103(11) .
C4 H4 0.9500 .
C4 C3 1.3917(12) .
C12 H12 0.9500 .
C2 H2 0.9500 .
C2 C1 1.3839(12) .
C2 C3 1.3864(13) .
C1 H1 0.9500 .
C3 H3 0.9500 .
C15 C16 1.4895(16) .
C15 C14 1.4959(14) .
C16 H16A 0.9800 .
C16 H16B 0.9800 .
C16 H16C 0.9800 .
C14 H14A 0.9800 .
C14 H14B 0.9800 .
C14 H14C 0.9800 .
C19 H19A 0.9800 .
C19 H19B 0.9800 .
C19 H19C 0.9800 .
C19 C18 1.448(6) .
O3 C18 1.202(3) .
C17 H17A 0.9800 .
C17 H17B 0.9800 .
C17 H17C 0.9800 .
C17 C18 1.511(5) .

loop_
_geom_torsion_atom_site_label_1
_geom_torsion_atom_site_label_2
_geom_torsion_atom_site_label_3
_geom_torsion_atom_site_label_4
_geom_torsion
_geom_torsion_site_symmetry_1
_geom_torsion_site_symmetry_4
Zn1 N1 C5 C6 -10.77(10) . .
Zn1 N1 C5 C4 169.18(6) . .
Zn1 N1 C1 C2 -170.13(8) . .
O2 C8 C9 C10 -175.98(8) . .
O2 C8 C9 C11 4.13(12) . .
N2 C8 C9 C10 4.61(11) . .
N2 C8 C9 C11 -175.29(7) . .
N1 C5 C6 N2 174.52(7) . .
N1 C5 C4 C3 -0.82(12) . .
C5 N1 C1 C2 -0.51(14) . .
C5 C4 C3 C2 -0.02(14) . .
C8 N2 C7 O1 -171.82(8) . .
C8 N2 C7 C13 9.03(11) . 3_666
C8 N2 C6 C5 85.14(9) . .
C8 C9 C11 C12 -179.13(7) . .
C10 C10 C9 C8 178.84(8) 3_666 .
C10 C10 C9 C11 -1.27(13) 3_666 .
C10 C13 C12 C11 -0.15(12) 3_666 .
C10 C9 C11 C12 0.97(12) . .
C13 C10 C9 C8 -0.29(11) 3_666 .
C13 C10 C9 C11 179.60(8) 3_666 .
C7 N2 C8 O2 171.25(8) . .
C7 N2 C8 C9 -9.32(11) . .
C7 N2 C6 C5 -93.00(8) . .
C7 C13 C12 C11 -179.43(8) 3_666 .
C6 N2 C8 O2 -6.74(11) . .
C6 N2 C8 C9 172.69(6) . .
C6 N2 C7 O1 6.17(11) . .
C6 N2 C7 C13 -172.98(7) . 3_666
C6 C5 C4 C3 179.13(8) . .
C9 C11 C12 C13 -0.26(13) . .
C4 C5 C6 N2 -5.43(11) . .
C1 N1 C5 C6 -178.89(7) . .
C1 N1 C5 C4 1.07(12) . .
C1 C2 C3 C4 0.55(15) . .
C3 C2 C1 N1 -0.30(15) . .
